data_2205871
loop_
_publ_author_name
'K. Anitha'
'S. Athimoolam'
'R. K. Rajaram'

_publ_section_title
;
 <small>L</small>-Leucine <small>L</small>-leucinium picrate
;
_journal_issue 6
_journal_name_full 'Acta Crystallographica Section E'
_journal_page_first o1604
_journal_page_last o1606
_journal_paper_doi 10.1107/S1600536805014030
_journal_volume 61
_journal_year 2005
_chemical_formula_iupac 'C6 H13 N O2, C6 H14 N O2 +, C6 H2 N3 O7 -'
_chemical_formula_moiety 'C6 H13 N O2, C6 H14 N O2 +, C6 H2 N3 O7 -'
_chemical_formula_sum 'C18 H29 N5 O11'
_chemical_formula_weight 491.46
_chemical_name_common
;
L-Leucine L-leucinium picrate
;
_chemical_name_systematic
;
L-Leucine L-leucinium picrate
;
_space_group_IT_number 1
_symmetry_cell_setting triclinic
_symmetry_space_group_name_Hall 'P 1'
_symmetry_space_group_name_H-M 'P 1'
_atom_sites_solution_hydrogens geom
_atom_sites_solution_primary direct
_atom_sites_solution_secondary difmap
_audit_creation_method SHELXL-97
_cell_angle_alpha 106.45(2)
_cell_angle_beta 95.170(10)
_cell_angle_gamma 91.02(2)
_cell_formula_units_Z 2
_cell_length_a 7.1470(5)
_cell_length_b 11.8540(8)
_cell_length_c 15.4560(10)
_cell_measurement_reflns_used 25
_cell_measurement_temperature 293(2)
_cell_measurement_theta_max 13.91
_cell_measurement_theta_min 10.40
_cell_volume 1249.4(2)
_computing_cell_refinement 'CAD-4 EXPRESS'
_computing_data_collection 'CAD-4 EXPRESS (Enraf--Nonius, 1994)'
_computing_data_reduction 'XCAD4 (Harms & Wocadlo, 1995)'
_computing_molecular_graphics 'PLATON (Spek, 2003) and SHELXTL/PC (Sheldrick, 1990)'
_computing_publication_material SHELXL97
_computing_structure_refinement 'SHELXL97 (Sheldrick, 1997)'
_computing_structure_solution 'SHELXS97 (Sheldrick, 1997)'
_diffrn_ambient_temperature 293(2)
_diffrn_measured_fraction_theta_full 0.998
_diffrn_measured_fraction_theta_max 0.998
_diffrn_measurement_device_type 'Nonius MACH3 sealed tube'
_diffrn_measurement_method \w-2\q
_diffrn_radiation_monochromator graphite
_diffrn_radiation_source 'fine-focus sealed tube'
_diffrn_radiation_type MoK\a
_diffrn_radiation_wavelength 0.71073
_diffrn_reflns_av_R_equivalents 0.0148
_diffrn_reflns_av_sigmaI/netI 0.0299
_diffrn_reflns_limit_h_max 8
_diffrn_reflns_limit_h_min -1
_diffrn_reflns_limit_k_max 14
_diffrn_reflns_limit_k_min -14
_diffrn_reflns_limit_l_max 18
_diffrn_reflns_limit_l_min -18
_diffrn_reflns_number 5538
_diffrn_reflns_theta_full 24.98
_diffrn_reflns_theta_max 24.98
_diffrn_reflns_theta_min 2.56
_diffrn_standards_decay_% 1
_diffrn_standards_interval_time 60
_diffrn_standards_number 3
_exptl_absorpt_coefficient_mu 0.109
_exptl_absorpt_correction_T_max 0.987
_exptl_absorpt_correction_T_min 0.981
_exptl_absorpt_correction_type psi-scan
_exptl_absorpt_process_details '(North <i>et al.</i>, 1968)'
_exptl_crystal_colour yellow
_exptl_crystal_density_diffrn 1.306
_exptl_crystal_density_meas 1.297
_exptl_crystal_density_method 'flotation in a mixture of carbon tetracholride and xylene'
_exptl_crystal_description plate
_exptl_crystal_F_000 520
_exptl_crystal_size_max 0.25
_exptl_crystal_size_mid 0.15
_exptl_crystal_size_min 0.12
_refine_diff_density_max 0.379
_refine_diff_density_min -0.501
_refine_ls_extinction_method none
_refine_ls_goodness_of_fit_ref 1.032
_refine_ls_hydrogen_treatment constr
_refine_ls_matrix_type full
_refine_ls_number_parameters 609
_refine_ls_number_reflns 4392
_refine_ls_number_restraints 6
_refine_ls_restrained_S_all 1.031
_refine_ls_R_factor_all 0.0719
_refine_ls_R_factor_gt 0.0507
_refine_ls_shift/su_max 0.000
_refine_ls_shift/su_mean 0.000
_refine_ls_structure_factor_coef Fsqd
_refine_ls_weighting_details 'w = 1/[\s^2^(Fo^2^)+(0.0871P)^2^+0.3632P] where P = (Fo^2^+2Fc^2^)/3'
_refine_ls_weighting_scheme calc
_refine_ls_wR_factor_gt 0.1353
_refine_ls_wR_factor_ref 0.1495
_reflns_number_gt 3495
_reflns_number_total 4392
_reflns_threshold_expression I>2\s(I)
_cod_data_source_file bt6660.cif
_cod_data_source_block I
_cod_depositor_comments
;
The following automatic conversions were performed:
'_geom_bond_publ_flag' value 'Y' changed to 'y' according to
'/home/saulius/struct/CIF-dictionaries/cif_core.dic' dictionary named
'cif_core.dic' version 2.4.1 from 2010-06-29 (8
times).

'_geom_angle_publ_flag' value 'Y' changed to 'y' according to
'/home/saulius/struct/CIF-dictionaries/cif_core.dic' dictionary named
'cif_core.dic' version 2.4.1 from 2010-06-29 (12
times).

'_geom_torsion_publ_flag' value 'Y' changed to 'y' according to
'/home/saulius/struct/CIF-dictionaries/cif_core.dic' dictionary named
'cif_core.dic' version 2.4.1 from 2010-06-29 (34 times).

Automatic conversion script
Id: cif_fix_enum 1527 2010-12-29 10:47:43Z saulius 

The following automatic conversions were performed:

'_geom_bond_publ_flag' value 'Y' changed to 'y' according to
/home/saulius/struct/CIF-dictionaries/cif_core.dic dictionary named
'cif_core.dic' version 2.4.1 from 2010-06-29 (8
times).

'_geom_angle_publ_flag' value 'Y' changed to 'y' according
to /home/saulius/struct/CIF-dictionaries/cif_core.dic dictionary
named 'cif_core.dic' version 2.4.1 from 2010-06-29 (12
times).

'_geom_torsion_publ_flag' value 'Y' changed to 'y' according
to /home/saulius/struct/CIF-dictionaries/cif_core.dic dictionary
named 'cif_core.dic' version 2.4.1 from 2010-06-29 (34 times).

Automatic conversion script
Id: cif_fix_values 1715 2011-07-08 13:25:40Z adriana 
;
_cod_original_cell_volume 1249.5(2)
_cod_database_code 2205871
_cod_database_fobs_code 2205871

loop_
_symmetry_equiv_pos_as_xyz
'x, y, z'

loop_
_atom_site_label
_atom_site_fract_x
_atom_site_fract_y
_atom_site_fract_z
_atom_site_U_iso_or_equiv
_atom_site_adp_type
_atom_site_calc_flag
_atom_site_refinement_flags
_atom_site_occupancy
_atom_site_type_symbol
C1 0.6176(7) 0.7671(4) 0.8035(3) 0.0417(11) Uani d . 1 C
C2 0.4548(7) 0.7822(4) 0.8537(3) 0.0433(11) Uani d . 1 C
C3 0.4338(7) 0.7357(5) 0.9250(3) 0.0462(12) Uani d . 1 C
H3 0.3256 0.7477 0.9551 0.055 Uiso calc R 1 H
C4 0.5764(8) 0.6711(5) 0.9507(3) 0.0474(13) Uani d . 1 C
C5 0.7364(8) 0.6505(4) 0.9058(3) 0.0457(12) Uani d . 1 C
H5 0.8306 0.6065 0.9240 0.055 Uiso calc R 1 H
C6 0.7554(7) 0.6956(4) 0.8337(3) 0.0412(11) Uani d . 1 C
N3 0.3022(7) 0.8483(5) 0.8289(3) 0.0579(12) Uani d . 1 N
N1 0.9216(7) 0.6659(5) 0.7873(3) 0.0581(12) Uani d . 1 N
N2 0.5577(9) 0.6264(5) 1.0273(3) 0.0649(14) Uani d . 1 N
O1 0.6372(5) 0.8156(4) 0.7423(2) 0.0559(10) Uani d . 1 O
O7 0.2739(7) 0.8528(6) 0.7507(3) 0.0908(17) Uani d . 1 O
O6 0.2046(7) 0.8986(5) 0.8866(3) 0.0858(15) Uani d . 1 O
O5 0.4181(8) 0.6490(5) 1.0677(3) 0.0853(15) Uani d . 1 O
O4 0.6892(9) 0.5737(6) 1.0520(4) 0.1029(19) Uani d . 1 O
O3 1.0540(7) 0.6235(5) 0.8222(4) 0.0882(15) Uani d . 1 O
O2 0.9304(8) 0.6832(7) 0.7137(4) 0.116(2) Uani d . 1 O
C11 0.6452(7) 0.8929(4) 0.1905(3) 0.0421(11) Uani d . 1 C
C12 0.5065(7) 0.9652(5) 0.1574(3) 0.0451(12) Uani d . 1 C
C13 0.5272(8) 1.0089(5) 0.0865(3) 0.0480(12) Uani d . 1 C
H13 0.4326 1.0523 0.0679 0.058 Uiso calc R 1 H
C14 0.6860(7) 0.9897(5) 0.0421(3) 0.0438(11) Uani d . 1 C
C15 0.8262(8) 0.9214(5) 0.0663(3) 0.0486(12) Uani d . 1 C
H15 0.9312 0.9057 0.0341 0.058 Uiso calc R 1 H
C16 0.8075(7) 0.8781(5) 0.1374(3) 0.0456(12) Uani d . 1 C
N11 0.3374(7) 0.9942(5) 0.2041(4) 0.0627(13) Uani d . 1 N
N12 0.7062(8) 1.0359(5) -0.0342(3) 0.0594(13) Uani d . 1 N
N13 0.9586(7) 0.8070(4) 0.1595(3) 0.0580(12) Uani d . 1 N
O11 0.6263(6) 0.8484(4) 0.2529(2) 0.0551(10) Uani d . 1 O
O12 0.3182(8) 0.9669(7) 0.2719(4) 0.117(2) Uani d . 1 O
O13 0.2168(8) 1.0415(7) 0.1701(5) 0.119(2) Uani d . 1 O
O14 0.5792(8) 1.0890(5) -0.0587(4) 0.0920(17) Uani d . 1 O
O15 0.8502(8) 1.0184(5) -0.0720(3) 0.0886(16) Uani d . 1 O
O16 1.0580(7) 0.7590(5) 0.1010(3) 0.0888(16) Uani d . 1 O
O17 0.9861(7) 0.8032(5) 0.2383(3) 0.0820(15) Uani d . 1 O
C21 0.6535(6) 0.0380(4) 0.6472(3) 0.0403(10) Uani d . 1 C
C22 0.7999(6) 0.0708(4) 0.7294(3) 0.0401(10) Uani d . 1 C
H22 0.7342 0.0876 0.7844 0.048 Uiso calc R 1 H
C23 0.9235(9) 0.1801(5) 0.7332(4) 0.0566(14) Uani d . 1 C
H23A 1.0174 0.1566 0.6907 0.068 Uiso calc R 1 H
H23B 0.8453 0.2358 0.7133 0.068 Uiso calc R 1 H
C24 1.0223(12) 0.2413(6) 0.8256(4) 0.080(2) Uani d . 1 C
H24 1.0679 0.1828 0.8554 0.096 Uiso calc R 1 H
C25 0.8706(18) 0.3188(11) 0.8823(8) 0.154(3) Uani d . 1 C
H25A 0.7651 0.3270 0.8419 0.231 Uiso calc R 1 H
H25B 0.9262 0.3952 0.9145 0.231 Uiso calc R 1 H
H25C 0.8291 0.2807 0.9249 0.231 Uiso calc R 1 H
C26 1.181(2) 0.3242(10) 0.8235(8) 0.154(3) Uani d . 1 C
H26A 1.2548 0.2877 0.7751 0.231 Uiso calc R 1 H
H26B 1.2586 0.3432 0.8802 0.231 Uiso calc R 1 H
H26C 1.1314 0.3949 0.8140 0.231 Uiso calc R 1 H
N21 0.9190(6) -0.0321(4) 0.7267(3) 0.0456(10) Uani d . 1 N
H21A 0.8456 -0.0957 0.7213 0.068 Uiso calc R 1 H
H21B 0.9958 -0.0172 0.7776 0.068 Uiso calc R 1 H
H21C 0.9865 -0.0449 0.6795 0.068 Uiso calc R 1 H
O21B 0.5289(6) 0.1114(3) 0.6490(3) 0.0684(11) Uani d . 1 O
O21A 0.6664(5) -0.0557(3) 0.5861(2) 0.0454(8) Uani d . 1 O
C31 0.0903(7) 0.6128(4) 0.3338(3) 0.0439(11) Uani d . 1 C
C32 0.2107(6) 0.5778(4) 0.2540(3) 0.0405(10) Uani d . 1 C
H32 0.1276 0.5614 0.1975 0.049 Uiso calc R 1 H
C33 0.3199(8) 0.4691(5) 0.2533(4) 0.0519(13) Uani d . 1 C
H33A 0.4177 0.4900 0.3036 0.062 Uiso calc R 1 H
H33B 0.2353 0.4106 0.2639 0.062 Uiso calc R 1 H
C34 0.4100(17) 0.4133(9) 0.1681(6) 0.127(2) Uani d . 1 C
H34 0.4761 0.4773 0.1530 0.153 Uiso calc R 1 H
C35 0.2847(17) 0.3577(9) 0.0917(6) 0.127(2) Uani d . 1 C
H35A 0.2075 0.2992 0.1054 0.191 Uiso calc R 1 H
H35B 0.3547 0.3209 0.0419 0.191 Uiso calc R 1 H
H35C 0.2064 0.4151 0.0757 0.191 Uiso calc R 1 H
C36 0.5588(17) 0.3284(9) 0.1826(6) 0.127(2) Uani d . 1 C
H36A 0.4990 0.2601 0.1918 0.191 Uiso calc R 1 H
H36B 0.6437 0.3665 0.2350 0.191 Uiso calc R 1 H
H36C 0.6274 0.3051 0.1303 0.191 Uiso calc R 1 H
N31 0.3424(6) 0.6795(4) 0.2591(3) 0.0462(10) Uani d . 1 N
H31A 0.4260 0.6909 0.3074 0.069 Uiso calc R 1 H
H31B 0.2776 0.7440 0.2638 0.069 Uiso calc R 1 H
H31C 0.4020 0.6641 0.2092 0.069 Uiso calc R 1 H
O31B -0.0397(6) 0.5388(3) 0.3302(3) 0.0732(12) Uani d . 1 O
O31A 0.1296(5) 0.7062(3) 0.3954(2) 0.0461(8) Uani d . 1 O
C41 1.1462(6) 0.0021(4) 0.5153(3) 0.0409(10) Uani d . 1 C
C42 0.9944(6) 0.0011(4) 0.4392(3) 0.0372(10) Uani d . 1 C
H42 1.0547 -0.0028 0.3840 0.045 Uiso calc R 1 H
C43 0.8846(8) 0.1146(4) 0.4642(3) 0.0446(12) Uani d . 1 C
H43A 0.8015 0.1089 0.5092 0.053 Uiso calc R 1 H
H43B 0.9736 0.1803 0.4923 0.053 Uiso calc R 1 H
C45 0.8862(12) 0.1732(7) 0.3202(5) 0.086(2) Uani d . 1 C
H45A 0.8071 0.1836 0.2697 0.129 Uiso calc R 1 H
H45B 0.9694 0.1108 0.2990 0.129 Uiso calc R 1 H
H45C 0.9586 0.2449 0.3500 0.129 Uiso calc R 1 H
C44 0.7669(8) 0.1424(5) 0.3856(4) 0.0567(13) Uani d . 1 C
H44 0.6904 0.0713 0.3525 0.068 Uiso calc R 1 H
C46 0.6333(10) 0.2383(6) 0.4227(5) 0.082(2) Uani d . 1 C
H46A 0.7042 0.3085 0.4575 0.123 Uiso calc R 1 H
H46B 0.5531 0.2127 0.4607 0.123 Uiso calc R 1 H
H46C 0.5579 0.2545 0.3733 0.123 Uiso calc R 1 H
N41 0.8670(6) -0.1047(4) 0.4223(3) 0.0399(9) Uani d . 1 N
H41A 0.9346 -0.1667 0.4233 0.060 Uiso calc R 1 H
H41B 0.8016 -0.1180 0.3683 0.060 Uiso calc R 1 H
H41C 0.7883 -0.0929 0.4652 0.060 Uiso calc R 1 H
O41A 1.1312(5) -0.0613(3) 0.5647(2) 0.0483(9) Uani d . 1 O
O41B 1.2785(6) 0.0786(4) 0.5222(3) 0.0718(12) Uani d . 1 O
H41D 1.3615 0.0730 0.5608 0.108 Uiso calc R 1 H
C51 0.6333(7) 0.6409(4) 0.4631(3) 0.0418(10) Uani d . 1 C
C52 0.5207(6) 0.6460(4) 0.5426(3) 0.0368(9) Uani d . 1 C
H52 0.6083 0.6518 0.5964 0.044 Uiso calc R 1 H
C53 0.3900(7) 0.5363(4) 0.5256(3) 0.0438(11) Uani d . 1 C
H53A 0.2832 0.5420 0.4839 0.053 Uiso calc R 1 H
H53B 0.4571 0.4677 0.4962 0.053 Uiso calc R 1 H
C54 0.3170(9) 0.5167(5) 0.6097(4) 0.0586(14) Uani d . 1 C
H54 0.2761 0.5919 0.6471 0.070 Uiso calc R 1 H
C55 0.4686(13) 0.4722(7) 0.6655(5) 0.093(3) Uani d . 1 C
H55A 0.4835 0.3899 0.6377 0.139 Uiso calc R 1 H
H55B 0.4328 0.4833 0.7257 0.139 Uiso calc R 1 H
H55C 0.5853 0.5152 0.6685 0.139 Uiso calc R 1 H
C56 0.1461(11) 0.4290(7) 0.5805(6) 0.095(2) Uani d . 1 C
H56A 0.0498 0.4603 0.5478 0.142 Uiso calc R 1 H
H56B 0.0984 0.4162 0.6333 0.142 Uiso calc R 1 H
H56C 0.1834 0.3556 0.5424 0.142 Uiso calc R 1 H
N51 0.4088(6) 0.7542(3) 0.5598(3) 0.0417(9) Uani d . 1 N
H51A 0.4820 0.8154 0.5591 0.063 Uiso calc R 1 H
H51B 0.3647 0.7679 0.6137 0.063 Uiso calc R 1 H
H51C 0.3131 0.7438 0.5169 0.063 Uiso calc R 1 H
O51B 0.7605(6) 0.5641(4) 0.4548(3) 0.0674(11) Uani d . 1 O
H51D 0.8161 0.5631 0.4104 0.101 Uiso calc R 1 H
O51A 0.6049(5) 0.7054(3) 0.4153(2) 0.0490(9) Uani d . 1 O

loop_
_atom_site_aniso_label
_atom_site_aniso_U_11
_atom_site_aniso_U_22
_atom_site_aniso_U_33
_atom_site_aniso_U_12
_atom_site_aniso_U_13
_atom_site_aniso_U_23
C1 0.048(3) 0.045(3) 0.031(2) -0.001(2) 0.001(2) 0.011(2)
C2 0.044(3) 0.050(3) 0.037(3) 0.007(2) 0.009(2) 0.013(2)
C3 0.048(3) 0.057(3) 0.034(2) 0.005(2) 0.010(2) 0.012(2)
C4 0.063(4) 0.050(3) 0.034(2) 0.007(3) 0.006(2) 0.018(2)
C5 0.049(3) 0.049(3) 0.040(3) 0.005(2) -0.003(2) 0.017(2)
C6 0.037(3) 0.048(3) 0.040(3) 0.003(2) 0.007(2) 0.013(2)
N3 0.052(3) 0.073(3) 0.055(3) 0.021(2) 0.013(2) 0.025(2)
N1 0.046(3) 0.075(3) 0.055(3) 0.010(2) 0.008(2) 0.021(2)
N2 0.087(4) 0.067(3) 0.049(3) 0.007(3) 0.011(3) 0.031(2)
O1 0.054(2) 0.074(3) 0.050(2) -0.0001(19) 0.0081(17) 0.0334(19)
O7 0.076(3) 0.144(5) 0.071(3) 0.053(3) 0.017(2) 0.056(3)
O6 0.086(4) 0.103(4) 0.075(3) 0.048(3) 0.028(3) 0.028(3)
O5 0.108(4) 0.105(4) 0.063(3) 0.023(3) 0.044(3) 0.045(3)
O4 0.109(4) 0.139(5) 0.094(4) 0.033(4) 0.014(3) 0.084(4)
O3 0.058(3) 0.123(4) 0.095(4) 0.026(3) 0.015(3) 0.048(3)
O2 0.090(4) 0.202(7) 0.093(4) 0.067(4) 0.052(3) 0.083(4)
C11 0.038(3) 0.047(3) 0.039(3) -0.006(2) 0.000(2) 0.011(2)
C12 0.038(3) 0.056(3) 0.040(3) 0.005(2) 0.001(2) 0.011(2)
C13 0.052(3) 0.051(3) 0.043(3) 0.002(2) -0.003(2) 0.018(2)
C14 0.049(3) 0.052(3) 0.035(2) 0.005(2) 0.006(2) 0.018(2)
C15 0.049(3) 0.062(3) 0.033(3) 0.007(3) 0.005(2) 0.011(2)
C16 0.045(3) 0.054(3) 0.037(3) 0.008(2) -0.003(2) 0.014(2)
N11 0.043(3) 0.084(4) 0.068(3) 0.006(3) 0.012(2) 0.029(3)
N12 0.069(3) 0.074(3) 0.043(3) 0.014(3) 0.011(2) 0.026(2)
N13 0.061(3) 0.068(3) 0.047(3) 0.020(3) 0.004(2) 0.020(2)
O11 0.059(2) 0.072(2) 0.043(2) -0.0063(19) -0.0005(17) 0.0337(18)
O12 0.093(4) 0.192(7) 0.107(4) 0.057(4) 0.062(4) 0.091(5)
O13 0.070(3) 0.186(6) 0.140(5) 0.060(4) 0.038(3) 0.098(5)
O14 0.098(4) 0.118(4) 0.091(4) 0.038(3) 0.021(3) 0.075(3)
O15 0.097(4) 0.127(4) 0.067(3) 0.032(3) 0.036(3) 0.058(3)
O16 0.086(4) 0.124(4) 0.065(3) 0.058(3) 0.024(3) 0.034(3)
O17 0.089(3) 0.121(4) 0.050(2) 0.047(3) 0.006(2) 0.044(2)
C21 0.040(2) 0.045(3) 0.038(2) -0.002(2) 0.0003(19) 0.015(2)
C22 0.047(3) 0.045(2) 0.029(2) 0.002(2) -0.0008(19) 0.0134(18)
C23 0.067(4) 0.056(3) 0.045(3) -0.011(3) -0.010(3) 0.019(2)
C24 0.112(6) 0.065(4) 0.055(3) -0.027(4) -0.018(4) 0.013(3)
C25 0.198(9) 0.133(6) 0.114(6) -0.063(6) -0.014(6) 0.021(5)
C26 0.198(9) 0.133(6) 0.114(6) -0.063(6) -0.014(6) 0.021(5)
N21 0.040(2) 0.059(3) 0.043(2) 0.0047(19) 0.0021(18) 0.0242(19)
O21B 0.057(2) 0.061(2) 0.075(3) 0.016(2) -0.0179(19) 0.0057(19)
O21A 0.053(2) 0.0459(19) 0.0355(17) -0.0029(16) 0.0047(15) 0.0096(16)
C31 0.045(3) 0.049(3) 0.042(3) 0.013(2) 0.011(2) 0.017(2)
C32 0.041(2) 0.044(2) 0.039(2) 0.005(2) 0.0077(19) 0.0144(19)
C33 0.064(3) 0.047(3) 0.048(3) 0.009(3) 0.015(3) 0.016(2)
C34 0.178(6) 0.117(4) 0.082(3) 0.084(4) 0.024(3) 0.014(3)
C35 0.178(6) 0.117(4) 0.082(3) 0.084(4) 0.024(3) 0.014(3)
C36 0.178(6) 0.117(4) 0.082(3) 0.084(4) 0.024(3) 0.014(3)
N31 0.054(3) 0.052(2) 0.040(2) 0.008(2) 0.0100(19) 0.0244(18)
O31B 0.072(3) 0.060(2) 0.081(3) -0.017(2) 0.039(2) 0.002(2)
O31A 0.053(2) 0.0490(19) 0.0353(17) 0.0091(16) 0.0070(15) 0.0084(15)
C41 0.037(2) 0.044(2) 0.044(3) 0.007(2) 0.0079(19) 0.015(2)
C42 0.038(2) 0.046(2) 0.033(2) 0.003(2) 0.0043(18) 0.0194(19)
C43 0.052(3) 0.043(3) 0.041(3) 0.003(2) 0.003(2) 0.016(2)
C45 0.110(6) 0.102(5) 0.070(4) 0.041(5) 0.029(4) 0.054(4)
C44 0.065(3) 0.048(3) 0.058(3) 0.014(2) -0.002(3) 0.018(2)
C46 0.082(5) 0.072(4) 0.095(5) 0.035(4) 0.012(4) 0.028(4)
N41 0.041(2) 0.043(2) 0.038(2) 0.0052(17) 0.0057(17) 0.0153(17)
O41A 0.053(2) 0.054(2) 0.0438(19) 0.0085(16) 0.0013(15) 0.0244(17)
O41B 0.056(2) 0.083(3) 0.085(3) -0.022(2) -0.021(2) 0.048(2)
C51 0.044(3) 0.040(2) 0.044(2) -0.003(2) 0.005(2) 0.017(2)
C52 0.041(2) 0.037(2) 0.035(2) 0.0043(19) 0.0048(19) 0.0153(18)
C53 0.052(3) 0.038(3) 0.043(3) -0.003(2) 0.006(2) 0.013(2)
C54 0.073(4) 0.052(3) 0.055(3) -0.005(3) 0.021(3) 0.016(2)
C55 0.134(7) 0.087(5) 0.065(4) -0.035(5) -0.013(4) 0.042(4)
C56 0.090(5) 0.092(5) 0.108(6) -0.033(4) 0.018(4) 0.039(5)
N51 0.046(2) 0.039(2) 0.043(2) 0.0025(18) 0.0060(18) 0.0151(17)
O51B 0.066(2) 0.074(3) 0.082(3) 0.030(2) 0.041(2) 0.044(2)
O51A 0.055(2) 0.053(2) 0.046(2) 0.0016(17) 0.0050(16) 0.0260(17)

loop_
_atom_type_symbol
_atom_type_description
_atom_type_scat_dispersion_real
_atom_type_scat_dispersion_imag
_atom_type_scat_source
C C 0.0033 0.0016 'International Tables Vol C Tables 4.2.6.8 and 6.1.1.4'
H H 0.0000 0.0000 'International Tables Vol C Tables 4.2.6.8 and 6.1.1.4'
N N 0.0061 0.0033 'International Tables Vol C Tables 4.2.6.8 and 6.1.1.4'
O O 0.0106 0.0060 'International Tables Vol C Tables 4.2.6.8 and 6.1.1.4'

loop_
_geom_angle_atom_site_label_1
_geom_angle_atom_site_label_2
_geom_angle_atom_site_label_3
_geom_angle
_geom_angle_publ_flag
O1 C1 C6 124.5(5) ?
O1 C1 C2 122.5(5) ?
C6 C1 C2 113.0(4) ?
C3 C2 N3 116.9(5) ?
C3 C2 C1 123.9(5) ?
N3 C2 C1 119.2(4) ?
C2 C3 C4 118.7(5) ?
C2 C3 H3 120.6 ?
C4 C3 H3 120.6 ?
C5 C4 C3 121.5(4) ?
C5 C4 N2 119.7(5) ?
C3 C4 N2 118.8(5) ?
C4 C5 C6 119.5(5) ?
C4 C5 H5 120.3 ?
C6 C5 H5 120.3 ?
C5 C6 N1 116.5(5) ?
C5 C6 C1 123.3(4) ?
N1 C6 C1 120.2(4) ?
O6 N3 O7 121.4(5) ?
O6 N3 C2 118.7(5) ?
O7 N3 C2 119.9(5) ?
O2 N1 O3 120.4(5) ?
O2 N1 C6 119.7(5) ?
O3 N1 C6 119.9(5) ?
O5 N2 O4 123.2(5) ?
O5 N2 C4 118.6(5) ?
O4 N2 C4 118.1(5) ?
O11 C11 C16 124.6(5) ?
O11 C11 C12 125.1(5) ?
C16 C11 C12 110.3(4) ?
C13 C12 N11 117.4(5) ?
C13 C12 C11 123.9(5) ?
N11 C12 C11 118.6(5) ?
C12 C13 C14 120.6(5) ?
C12 C13 H13 119.7 ?
C14 C13 H13 119.7 ?
C13 C14 C15 120.8(5) ?
C13 C14 N12 120.2(5) ?
C15 C14 N12 118.9(5) ?
C16 C15 C14 119.0(5) ?
C16 C15 H15 120.5 ?
C14 C15 H15 120.5 ?
C15 C16 N13 116.5(5) ?
C15 C16 C11 125.3(5) ?
N13 C16 C11 118.2(4) ?
O13 N11 O12 121.8(6) ?
O13 N11 C12 117.4(5) ?
O12 N11 C12 120.7(5) ?
O14 N12 O15 122.4(5) ?
O14 N12 C14 118.8(5) ?
O15 N12 C14 118.8(5) ?
O16 N13 O17 122.8(5) ?
O16 N13 C16 119.2(5) ?
O17 N13 C16 118.0(5) ?
O21A C21 O21B 126.4(4) y
O21A C21 C22 119.3(4) y
O21B C21 C22 114.2(4) y
N21 C22 C21 108.7(4) ?
N21 C22 C23 110.3(4) ?
C21 C22 C23 112.3(4) ?
N21 C22 H22 108.5 ?
C21 C22 H22 108.5 ?
C23 C22 H22 108.5 ?
C24 C23 C22 114.6(5) ?
C24 C23 H23A 108.6 ?
C22 C23 H23A 108.6 ?
C24 C23 H23B 108.6 ?
C22 C23 H23B 108.6 ?
H23A C23 H23B 107.6 ?
C26 C24 C23 113.7(7) ?
C26 C24 C25 106.7(8) ?
C23 C24 C25 106.6(7) ?
C26 C24 H24 109.9 ?
C23 C24 H24 109.9 ?
C25 C24 H24 109.9 ?
C24 C25 H25A 109.5 ?
C24 C25 H25B 109.5 ?
H25A C25 H25B 109.5 ?
C24 C25 H25C 109.5 ?
H25A C25 H25C 109.5 ?
H25B C25 H25C 109.5 ?
C24 C26 H26A 109.5 ?
C24 C26 H26B 109.5 ?
H26A C26 H26B 109.5 ?
C24 C26 H26C 109.5 ?
H26A C26 H26C 109.5 ?
H26B C26 H26C 109.5 ?
C22 N21 H21A 109.5 ?
C22 N21 H21B 109.5 ?
H21A N21 H21B 109.5 ?
C22 N21 H21C 109.5 ?
H21A N21 H21C 109.5 ?
H21B N21 H21C 109.5 ?
O31A C31 O31B 126.4(4) y
O31A C31 C32 119.8(4) y
O31B C31 C32 113.7(4) y
N31 C32 C33 110.3(4) ?
N31 C32 C31 108.6(4) ?
C33 C32 C31 112.3(4) ?
N31 C32 H32 108.5 ?
C33 C32 H32 108.5 ?
C31 C32 H32 108.5 ?
C34 C33 C32 116.2(5) ?
C34 C33 H33A 108.2 ?
C32 C33 H33A 108.2 ?
C34 C33 H33B 108.2 ?
C32 C33 H33B 108.2 ?
H33A C33 H33B 107.4 ?
C35 C34 C33 115.4(9) ?
C35 C34 C36 109.7(8) ?
C33 C34 C36 112.0(7) ?
C35 C34 H34 106.4 ?
C33 C34 H34 106.4 ?
C36 C34 H34 106.4 ?
C34 C35 H35A 109.5 ?
C34 C35 H35B 109.5 ?
H35A C35 H35B 109.5 ?
C34 C35 H35C 109.5 ?
H35A C35 H35C 109.5 ?
H35B C35 H35C 109.5 ?
C34 C36 H36A 109.5 ?
C34 C36 H36B 109.5 ?
H36A C36 H36B 109.5 ?
C34 C36 H36C 109.5 ?
H36A C36 H36C 109.5 ?
H36B C36 H36C 109.5 ?
C32 N31 H31A 109.5 ?
C32 N31 H31B 109.5 ?
H31A N31 H31B 109.5 ?
C32 N31 H31C 109.5 ?
H31A N31 H31C 109.5 ?
H31B N31 H31C 109.5 ?
O41A C41 O41B 126.4(5) y
O41A C41 C42 121.5(4) y
O41B C41 C42 112.1(4) y
N41 C42 C41 109.2(3) ?
N41 C42 C43 111.0(4) ?
C41 C42 C43 110.2(4) ?
N41 C42 H42 108.8 ?
C41 C42 H42 108.8 ?
C43 C42 H42 108.8 ?
C44 C43 C42 115.8(4) ?
C44 C43 H43A 108.3 ?
C42 C43 H43A 108.3 ?
C44 C43 H43B 108.3 ?
C42 C43 H43B 108.3 ?
H43A C43 H43B 107.4 ?
C44 C45 H45A 109.5 ?
C44 C45 H45B 109.5 ?
H45A C45 H45B 109.5 ?
C44 C45 H45C 109.5 ?
H45A C45 H45C 109.5 ?
H45B C45 H45C 109.5 ?
C45 C44 C46 112.2(5) ?
C45 C44 C43 112.3(5) ?
C46 C44 C43 109.6(5) ?
C45 C44 H44 107.5 ?
C46 C44 H44 107.5 ?
C43 C44 H44 107.5 ?
C44 C46 H46A 109.5 ?
C44 C46 H46B 109.5 ?
H46A C46 H46B 109.5 ?
C44 C46 H46C 109.5 ?
H46A C46 H46C 109.5 ?
H46B C46 H46C 109.5 ?
C42 N41 H41A 109.5 ?
C42 N41 H41B 109.5 ?
H41A N41 H41B 109.5 ?
C42 N41 H41C 109.5 ?
H41A N41 H41C 109.5 ?
H41B N41 H41C 109.5 ?
C41 O41B H41D 109.5 ?
O51A C51 O51B 125.5(4) y
O51A C51 C52 121.8(4) y
O51B C51 C52 112.7(4) y
N51 C52 C51 108.7(3) ?
N51 C52 C53 110.2(4) ?
C51 C52 C53 112.1(4) ?
N51 C52 H52 108.6 ?
C51 C52 H52 108.6 ?
C53 C52 H52 108.6 ?
C54 C53 C52 115.2(4) ?
C54 C53 H53A 108.5 ?
C52 C53 H53A 108.5 ?
C54 C53 H53B 108.5 ?
C52 C53 H53B 108.5 ?
H53A C53 H53B 107.5 ?
C53 C54 C55 111.4(5) ?
C53 C54 C56 108.8(5) ?
C55 C54 C56 110.8(5) ?
C53 C54 H54 108.6 ?
C55 C54 H54 108.6 ?
C56 C54 H54 108.6 ?
C54 C55 H55A 109.5 ?
C54 C55 H55B 109.5 ?
H55A C55 H55B 109.5 ?
C54 C55 H55C 109.5 ?
H55A C55 H55C 109.5 ?
H55B C55 H55C 109.5 ?
C54 C56 H56A 109.5 ?
C54 C56 H56B 109.5 ?
H56A C56 H56B 109.5 ?
C54 C56 H56C 109.5 ?
H56A C56 H56C 109.5 ?
H56B C56 H56C 109.5 ?
C52 N51 H51A 109.5 ?
C52 N51 H51B 109.5 ?
H51A N51 H51B 109.5 ?
C52 N51 H51C 109.5 ?
H51A N51 H51C 109.5 ?
H51B N51 H51C 109.5 ?
C51 O51B H51D 109.5 ?

loop_
_geom_bond_atom_site_label_1
_geom_bond_atom_site_label_2
_geom_bond_distance
_geom_bond_publ_flag
C1 O1 1.253(6) ?
C1 C6 1.442(7) ?
C1 C2 1.442(7) ?
C2 C3 1.382(7) ?
C2 N3 1.441(7) ?
C3 C4 1.382(8) ?
C3 H3 0.9300 ?
C4 C5 1.380(7) ?
C4 N2 1.443(7) ?
C5 C6 1.382(7) ?
C5 H5 0.9300 ?
C6 N1 1.441(7) ?
N3 O6 1.210(6) ?
N3 O7 1.224(6) ?
N1 O2 1.218(7) ?
N1 O3 1.231(7) ?
N2 O5 1.219(7) ?
N2 O4 1.228(7) ?
C11 O11 1.239(6) ?
C11 C16 1.464(7) ?
C11 C12 1.472(7) ?
C12 C13 1.355(7) ?
C12 N11 1.461(7) ?
C13 C14 1.369(7) ?
C13 H13 0.9300 ?
C14 C15 1.390(8) ?
C14 N12 1.450(6) ?
C15 C16 1.355(7) ?
C15 H15 0.9300 ?
C16 N13 1.456(7) ?
N11 O13 1.198(7) ?
N11 O12 1.199(7) ?
N12 O14 1.207(7) ?
N12 O15 1.222(7) ?
N13 O16 1.218(6) ?
N13 O17 1.229(6) ?
C21 O21A 1.249(6) y
C21 O21B 1.253(6) y
C21 C22 1.525(6) ?
C22 N21 1.493(6) ?
C22 C23 1.540(7) ?
C22 H22 0.9800 ?
C23 C24 1.510(8) ?
C23 H23A 0.9700 ?
C23 H23B 0.9700 ?
C24 C26 1.495(13) ?
C24 C25 1.594(15) ?
C24 H24 0.9800 ?
C25 H25A 0.9600 ?
C25 H25B 0.9600 ?
C25 H25C 0.9600 ?
C26 H26A 0.9600 ?
C26 H26B 0.9600 ?
C26 H26C 0.9600 ?
N21 H21A 0.8900 ?
N21 H21B 0.8900 ?
N21 H21C 0.8900 ?
C31 O31A 1.247(6) y
C31 O31B 1.253(6) y
C31 C32 1.532(6) ?
C32 N31 1.496(6) ?
C32 C33 1.517(7) ?
C32 H32 0.9800 ?
C33 C34 1.503(10) ?
C33 H33A 0.9700 ?
C33 H33B 0.9700 ?
C34 C35 1.406(15) ?
C34 C36 1.522(12) ?
C34 H34 0.9800 ?
C35 H35A 0.9600 ?
C35 H35B 0.9600 ?
C35 H35C 0.9600 ?
C36 H36A 0.9600 ?
C36 H36B 0.9600 ?
C36 H36C 0.9600 ?
N31 H31A 0.8900 ?
N31 H31B 0.8900 ?
N31 H31C 0.8900 ?
C41 O41A 1.223(6) y
C41 O41B 1.275(6) y
C41 C42 1.524(6) ?
C42 N41 1.484(6) ?
C42 C43 1.541(7) ?
C42 H42 0.9800 ?
C43 C44 1.532(7) ?
C43 H43A 0.9700 ?
C43 H43B 0.9700 ?
C45 C44 1.493(9) ?
C45 H45A 0.9600 ?
C45 H45B 0.9600 ?
C45 H45C 0.9600 ?
C44 C46 1.517(8) ?
C44 H44 0.9800 ?
C46 H46A 0.9600 ?
C46 H46B 0.9600 ?
C46 H46C 0.9600 ?
N41 H41A 0.8900 ?
N41 H41B 0.8900 ?
N41 H41C 0.8900 ?
O41B H41D 0.8200 ?
C51 O51A 1.212(6) y
C51 O51B 1.286(6) y
C51 C52 1.516(6) ?
C52 N51 1.496(6) ?
C52 C53 1.534(6) ?
C52 H52 0.9800 ?
C53 C54 1.518(7) ?
C53 H53A 0.9700 ?
C53 H53B 0.9700 ?
C54 C55 1.518(10) ?
C54 C56 1.539(9) ?
C54 H54 0.9800 ?
C55 H55A 0.9600 ?
C55 H55B 0.9600 ?
C55 H55C 0.9600 ?
C56 H56A 0.9600 ?
C56 H56B 0.9600 ?
C56 H56C 0.9600 ?
N51 H51A 0.8900 ?
N51 H51B 0.8900 ?
N51 H51C 0.8900 ?
O51B H51D 0.8200 ?

loop_
_geom_hbond_atom_site_label_D
_geom_hbond_atom_site_label_H
_geom_hbond_atom_site_label_A
_geom_hbond_site_symmetry_A
_geom_hbond_distance_DH
_geom_hbond_distance_HA
_geom_hbond_distance_DA
_geom_hbond_angle_DHA
O51B H51D O31B 1_655 0.82 1.65 2.454(5) 166
N51 H51C O31A . 0.89 2.12 2.999(5) 168
N51 H51B O7 . 0.89 2.23 3.098(6) 164
N51 H51A O21A 1_565 0.89 1.93 2.798(5) 166
O41B H41D O21B 1_655 0.82 1.68 2.471(5) 161
N41 H41C O21A . 0.89 2.07 2.942(5) 166
N41 H41B O11 1_545 0.89 2.02 2.907(5) 173
N41 H41A O31A 1_645 0.89 2.05 2.913(5) 162
N31 H31C O5 1_554 0.89 2.16 2.977(6) 153
N31 H31B O17 1_455 0.89 2.25 2.998(6) 142
N31 H31B O12 . 0.89 2.62 3.364(9) 142
N31 H31A O51A . 0.89 1.97 2.861(5) 176
N21 H21C O41A . 0.89 2.10 2.983(5) 174
N21 H21B O6 1_645 0.89 2.57 3.355(6) 147
N21 H21B O15 1_546 0.89 2.56 3.084(6) 118
N21 H21A O1 1_545 0.89 1.91 2.753(6) 157

loop_
_geom_torsion_atom_site_label_1
_geom_torsion_atom_site_label_2
_geom_torsion_atom_site_label_3
_geom_torsion_atom_site_label_4
_geom_torsion_site_symmetry_2
_geom_torsion_site_symmetry_3
_geom_torsion_site_symmetry_4
_geom_torsion
_geom_torsion_publ_flag
O1 C1 C2 C3 . . . -176.1(5) ?
C6 C1 C2 C3 . . . 1.5(7) ?
O1 C1 C2 N3 . . . 4.6(7) ?
C6 C1 C2 N3 . . . -177.8(5) ?
N3 C2 C3 C4 . . . 179.6(5) ?
C1 C2 C3 C4 . . . 0.3(8) ?
C2 C3 C4 C5 . . . -1.3(8) ?
C2 C3 C4 N2 . . . 177.7(5) ?
C3 C4 C5 C6 . . . 0.3(8) ?
N2 C4 C5 C6 . . . -178.6(5) ?
C4 C5 C6 N1 . . . -177.1(5) ?
C4 C5 C6 C1 . . . 1.7(7) ?
O1 C1 C6 C5 . . . 175.0(5) ?
C2 C1 C6 C5 . . . -2.5(7) ?
O1 C1 C6 N1 . . . -6.2(7) ?
C2 C1 C6 N1 . . . 176.3(4) ?
C3 C2 N3 O6 . . . 28.3(8) y
C1 C2 N3 O6 . . . -152.3(5) y
C3 C2 N3 O7 . . . -151.8(6) ?
C1 C2 N3 O7 . . . 27.5(8) ?
C5 C6 N1 O2 . . . 166.1(6) y
C1 C6 N1 O2 . . . -12.8(8) y
C5 C6 N1 O3 . . . -14.2(8) ?
C1 C6 N1 O3 . . . 166.9(5) ?
C5 C4 N2 O5 . . . 177.6(5) ?
C3 C4 N2 O5 . . . -1.3(8) ?
C5 C4 N2 O4 . . . 2.2(9) y
C3 C4 N2 O4 . . . -176.8(6) y
O11 C11 C12 C13 . . . -177.3(5) ?
C16 C11 C12 C13 . . . 1.3(7) ?
O11 C11 C12 N11 . . . 4.0(8) ?
C16 C11 C12 N11 . . . -177.5(5) ?
N11 C12 C13 C14 . . . 177.1(5) ?
C11 C12 C13 C14 . . . -1.7(8) ?
C12 C13 C14 C15 . . . 2.5(8) ?
C12 C13 C14 N12 . . . 179.5(5) ?
C13 C14 C15 C16 . . . -2.9(8) ?
N12 C14 C15 C16 . . . -179.9(5) ?
C14 C15 C16 N13 . . . 179.9(5) ?
C14 C15 C16 C11 . . . 2.7(8) ?
O11 C11 C16 C15 . . . 176.7(5) ?
C12 C11 C16 C15 . . . -1.8(7) ?
O11 C11 C16 N13 . . . -0.4(7) ?
C12 C11 C16 N13 . . . -179.0(4) ?
C13 C12 N11 O13 . . . 9.4(9) ?
C11 C12 N11 O13 . . . -171.7(6) ?
C13 C12 N11 O12 . . . -173.6(6) y
C11 C12 N11 O12 . . . 5.3(9) y
C13 C14 N12 O14 . . . -1.6(9) y
C15 C14 N12 O14 . . . 175.4(6) y
C13 C14 N12 O15 . . . 179.3(6) ?
C15 C14 N12 O15 . . . -3.6(8) ?
C15 C16 N13 O16 . . . -23.1(8) y
C11 C16 N13 O16 . . . 154.3(6) y
C15 C16 N13 O17 . . . 153.3(6) ?
C11 C16 N13 O17 . . . -29.3(8) ?
O21A C21 C22 N21 . . . -9.5(6) y
O21B C21 C22 N21 . . . 170.4(4) y
O21A C21 C22 C23 . . . 112.8(5) ?
O21B C21 C22 C23 . . . -67.3(6) ?
N21 C22 C23 C24 . . . -78.6(6) y
C21 C22 C23 C24 . . . 160.0(5) ?
C22 C23 C24 C26 . . . 163.5(8) y
C22 C23 C24 C25 . . . -79.2(7) y
O31A C31 C32 N31 . . . -9.5(6) y
O31B C31 C32 N31 . . . 172.3(4) y
O31A C31 C32 C33 . . . 112.7(5) ?
O31B C31 C32 C33 . . . -65.5(6) ?
N31 C32 C33 C34 . . . -71.0(8) y
C31 C32 C33 C34 . . . 167.8(7) ?
C32 C33 C34 C35 . . . -69.7(11) y
C32 C33 C34 C36 . . . 163.9(8) y
O41A C41 C42 N41 . . . -14.8(6) y
O41B C41 C42 N41 . . . 168.3(4) y
O41A C41 C42 C43 . . . 107.4(5) ?
O41B C41 C42 C43 . . . -69.5(5) ?
N41 C42 C43 C44 . . . -75.3(5) y
C41 C42 C43 C44 . . . 163.6(4) ?
C42 C43 C44 C45 . . . -67.9(6) y
C42 C43 C44 C46 . . . 166.7(5) y
O51A C51 C52 N51 . . . -11.3(6) y
O51B C51 C52 N51 . . . 167.2(4) y
O51A C51 C52 C53 . . . 110.7(5) ?
O51B C51 C52 C53 . . . -70.8(5) ?
N51 C52 C53 C54 . . . -76.2(5) y
C51 C52 C53 C54 . . . 162.6(5) ?
C52 C53 C54 C55 . . . -74.6(6) y
C52 C53 C54 C56 . . . 162.9(5) y
H41D O21B C21 O21A 1_655 1_655 1_655 2.5 y
H51D O31B C31 O31A 1_655 1_655 1_655 2.4 y
